data_2219384
loop_
_publ_author_name
'Gainsford, Graeme J.'
'Bhuiyan, M. Delower H.'
'Kay, Andrew J.'
'Robinson, Ward T.'

_publ_section_title
;2-{3-Cyano-5,5-dimethyl-4-[4-(pyrrolidin-1-yl)buta-1,3-dienyl]-2,5-dihydrofuran-2-ylidene}malononitrile
 dichloromethane solvate
;
_journal_coeditor_code LH2664
_journal_issue 9
_journal_name_full 'Acta Crystallographica Section E'
_journal_page_first o1715
_journal_paper_doi 10.1107/S1600536808024719
_journal_volume 64
_journal_year 2008
_chemical_formula_iupac 'C18 H18 N4 O, C H2 Cl2'
_chemical_formula_moiety 'C18 H18 N4 O, C H2 Cl2'
_chemical_formula_sum 'C19 H20 Cl2 N4 O'
_chemical_formula_weight 391.29
_chemical_name_systematic
;
2-{3-Cyano-5,5-dimethyl-4-[4-(pyrrolidin-1-yl)buta-1,3-dienyl]-2,5-
dihydrofuran-2-ylidene}malononitrile dichloromethane solvate
;
_space_group_IT_number 14
_symmetry_cell_setting monoclinic
_symmetry_space_group_name_Hall '-P 2ybc'
_symmetry_space_group_name_H-M 'P 1 21/c 1'
_atom_sites_solution_hydrogens geom
_atom_sites_solution_primary direct
_atom_sites_solution_secondary difmap
_audit_creation_method SHELXL-97
_cell_angle_alpha 90.00
_cell_angle_beta 93.482(8)
_cell_angle_gamma 90.00
_cell_formula_units_Z 4
_cell_length_a 6.8755(8)
_cell_length_b 16.8913(17)
_cell_length_c 16.6677(18)
_cell_measurement_reflns_used 5595
_cell_measurement_temperature 120(2)
_cell_measurement_theta_max 29.22
_cell_measurement_theta_min 2.41
_cell_volume 1932.1(4)
_computing_cell_refinement 'SAINT (Bruker, 2005)'
_computing_data_collection 'APEX2 (Bruker, 2005)'
_computing_data_reduction
;
RLATT (Bruker, 2004), SAINT (Bruker, 2005) and SADABS
(Sheldrick, 2003)
;
_computing_molecular_graphics
;
ORTEP-3 (Farrugia, 1997) and PLATON (Spek, 2003)
;
_computing_publication_material
;
SHELXL97 (Sheldrick, 2008) and PLATON (Spek, 2003)
;
_computing_structure_refinement 'SHELXL97 (Sheldrick, 2008)'
_computing_structure_solution 'SHELXS97 (Sheldrick, 2008)'
_diffrn_ambient_temperature 120(2)
_diffrn_detector_area_resol_mean 8.192
_diffrn_measured_fraction_theta_full 0.832
_diffrn_measured_fraction_theta_max 0.832
_diffrn_measurement_device_type
;
Bruker--Nonius APEXII CCD area-detector
;
_diffrn_measurement_method '\f and \w'
_diffrn_radiation_monochromator graphite
_diffrn_radiation_source 'fine-focus sealed tube'
_diffrn_radiation_type MoK\a
_diffrn_radiation_wavelength 0.71073
_diffrn_reflns_av_R_equivalents 0.0994
_diffrn_reflns_av_sigmaI/netI 0.0845
_diffrn_reflns_limit_h_max 9
_diffrn_reflns_limit_h_min -9
_diffrn_reflns_limit_k_max 23
_diffrn_reflns_limit_k_min 0
_diffrn_reflns_limit_l_max 22
_diffrn_reflns_limit_l_min 0
_diffrn_reflns_number 4280
_diffrn_reflns_theta_full 29.00
_diffrn_reflns_theta_max 29.00
_diffrn_reflns_theta_min 2.70
_diffrn_standards_decay_% 0
_diffrn_standards_number 0
_exptl_absorpt_coefficient_mu 0.352
_exptl_absorpt_correction_T_max 0.955
_exptl_absorpt_correction_T_min 0.570
_exptl_absorpt_correction_type multi-scan
_exptl_absorpt_process_details '(Blessing, 1995)'
_exptl_crystal_colour red
_exptl_crystal_density_diffrn 1.345
_exptl_crystal_density_method 'not measured'
_exptl_crystal_description block
_exptl_crystal_F_000 816
_exptl_crystal_size_max 0.30
_exptl_crystal_size_mid 0.15
_exptl_crystal_size_min 0.13
_refine_diff_density_max 1.357
_refine_diff_density_min -0.474
_refine_ls_extinction_method none
_refine_ls_goodness_of_fit_ref 0.992
_refine_ls_hydrogen_treatment constr
_refine_ls_matrix_type full
_refine_ls_number_parameters 237
_refine_ls_number_reflns 4280
_refine_ls_number_restraints 0
_refine_ls_restrained_S_all 0.992
_refine_ls_R_factor_all 0.1505
_refine_ls_R_factor_gt 0.0954
_refine_ls_shift/su_max 0.000
_refine_ls_shift/su_mean 0.000
_refine_ls_structure_factor_coef Fsqd
_refine_ls_weighting_details 'calc w=1/[\s^2^(Fo^2^)+(0.1824P)^2^] where P=(Fo^2^+2Fc^2^)/3'
_refine_ls_weighting_scheme calc
_refine_ls_wR_factor_gt 0.2263
_refine_ls_wR_factor_ref 0.2698
_reflns_number_gt 2517
_reflns_number_total 4280
_reflns_threshold_expression I>2\s(I)
_cod_data_source_file lh2664.cif
_cod_data_source_block I
_cod_depositor_comments
;
The following automatic conversions were performed:
'_symmetry_cell_setting' value 'Monoclinic' changed to 'monoclinic'
according to '/home/saulius/struct/CIF-dictionaries/cif_core.dic'
dictionary named 'cif_core.dic' version 2.4.1 from 2010-06-29.

Automatic conversion script
Id: cif_fix_enum 1527 2010-12-29 10:47:43Z saulius 

The following automatic conversions were performed:

'_symmetry_cell_setting' value 'Monoclinic' changed to 'monoclinic'
according to /home/saulius/struct/CIF-dictionaries/cif_core.dic
dictionary named 'cif_core.dic' version 2.4.1 from 2010-06-29.

Automatic conversion script
Id: cif_fix_values 1715 2011-07-08 13:25:40Z adriana 
;
_cod_original_sg_symbol_H-M 'P 21/c'
_cod_database_code 2219384
_cod_database_fobs_code 2219384

loop_
_symmetry_equiv_pos_as_xyz
'x, y, z'
'-x, y+1/2, -z+1/2'
'-x, -y, -z'
'x, -y-1/2, z-1/2'

loop_
_atom_site_type_symbol
_atom_site_label
_atom_site_fract_x
_atom_site_fract_y
_atom_site_fract_z
_atom_site_U_iso_or_equiv
_atom_site_adp_type
_atom_site_calc_flag
_atom_site_refinement_flags
_atom_site_occupancy
Cl Cl1 0.2744(2) 0.45770(7) 0.31788(7) 0.0405(4) Uani d . 1
Cl Cl2 0.2711(3) 0.62862(7) 0.30173(9) 0.0578(5) Uani d . 1
O O1 0.7615(4) 0.90197(14) 0.42000(15) 0.0176(6) Uani d . 1
N N1 0.7450(8) 1.0058(2) 0.6850(2) 0.0461(13) Uani d . 1
N N2 0.7371(6) 1.1047(2) 0.4400(2) 0.0308(9) Uani d . 1
N N3 0.8028(7) 0.8020(2) 0.6872(2) 0.0382(10) Uani d . 1
N N4 0.7736(5) 0.41968(17) 0.40006(18) 0.0175(7) Uani d . 1
C C1 0.7496(7) 0.9959(2) 0.6163(3) 0.0250(9) Uani d . 1
C C2 0.7542(6) 0.9836(2) 0.5329(2) 0.0187(8) Uani d . 1
C C3 0.7462(6) 1.0505(2) 0.4810(2) 0.0218(8) Uani d . 1
C C4 0.7730(5) 0.7750(2) 0.4757(2) 0.0149(7) Uani d . 1
C C5 0.7705(6) 0.8175(2) 0.3964(2) 0.0160(7) Uani d . 1
C C6 0.7637(5) 0.9082(2) 0.5002(2) 0.0148(7) Uani d . 1
C C7 0.7736(6) 0.8325(2) 0.5364(2) 0.0156(7) Uani d . 1
C C8 0.9567(6) 0.8083(2) 0.3533(2) 0.0234(8) Uani d . 1
H H8A 0.9604 0.8482 0.3107 0.035 Uiso calc R 1
H H8B 0.9611 0.7553 0.3295 0.035 Uiso calc R 1
H H8C 1.0691 0.8154 0.3916 0.035 Uiso calc R 1
C C9 0.5876(7) 0.8032(2) 0.3437(2) 0.0248(9) Uani d . 1
H H9A 0.4733 0.8102 0.3754 0.037 Uiso calc R 1
H H9B 0.5891 0.7492 0.3224 0.037 Uiso calc R 1
H H9C 0.5815 0.8410 0.2990 0.037 Uiso calc R 1
C C10 0.7885(6) 0.8171(2) 0.6203(2) 0.0226(8) Uani d . 1
C C11 0.7752(6) 0.6928(2) 0.4885(2) 0.0186(8) Uani d . 1
H H11 0.7724 0.6756 0.5427 0.022 Uiso calc R 1
C C12 0.7811(6) 0.6338(2) 0.4301(2) 0.0194(8) Uani d . 1
H H12 0.7896 0.6492 0.3756 0.023 Uiso calc R 1
C C13 0.7752(6) 0.5539(2) 0.4481(2) 0.0189(8) Uani d . 1
H H13 0.7644 0.5377 0.5022 0.023 Uiso calc R 1
C C14 0.7848(6) 0.4965(2) 0.3880(2) 0.0174(7) Uani d . 1
H H14 0.8006 0.5143 0.3347 0.021 Uiso calc R 1
C C15 0.7243(6) 0.3835(2) 0.4769(2) 0.0187(8) Uani d . 1
H H15A 0.5982 0.4037 0.4940 0.022 Uiso calc R 1
H H15B 0.8268 0.3944 0.5198 0.022 Uiso calc R 1
C C16 0.7121(6) 0.2948(2) 0.4578(2) 0.0179(8) Uani d . 1
H H16A 0.8381 0.2682 0.4716 0.021 Uiso calc R 1
H H16B 0.6091 0.2690 0.4874 0.021 Uiso calc R 1
C C17 0.6631(7) 0.2927(2) 0.3685(3) 0.0273(10) Uani d . 1
H H17A 0.5222 0.3017 0.3562 0.033 Uiso calc R 1
H H17B 0.7003 0.2413 0.3454 0.033 Uiso calc R 1
C C18 0.7825(7) 0.3595(2) 0.3367(2) 0.0243(9) Uani d . 1
H H18A 0.9184 0.3426 0.3298 0.029 Uiso calc R 1
H H18B 0.7245 0.3793 0.2847 0.029 Uiso calc R 1
C C19 0.2652(9) 0.5381(3) 0.2501(3) 0.0406(12) Uani d . 1
H H19A 0.3774 0.5352 0.2157 0.049 Uiso calc R 1
H H19B 0.1442 0.5349 0.2149 0.049 Uiso calc R 1

loop_
_atom_site_aniso_label
_atom_site_aniso_U_11
_atom_site_aniso_U_22
_atom_site_aniso_U_33
_atom_site_aniso_U_12
_atom_site_aniso_U_13
_atom_site_aniso_U_23
Cl1 0.0591(9) 0.0256(6) 0.0371(7) 0.0013(5) 0.0050(5) 0.0016(5)
Cl2 0.1031(14) 0.0237(6) 0.0465(8) -0.0009(7) 0.0047(8) 0.0022(5)
O1 0.0335(16) 0.0064(11) 0.0131(12) 0.0004(10) 0.0044(10) 0.0004(9)
N1 0.091(4) 0.024(2) 0.023(2) -0.006(2) 0.009(2) -0.0102(16)
N2 0.047(2) 0.0151(16) 0.030(2) -0.0001(16) 0.0008(16) 0.0014(15)
N3 0.063(3) 0.028(2) 0.023(2) -0.005(2) -0.0010(18) 0.0067(16)
N4 0.0282(18) 0.0089(14) 0.0157(15) -0.0017(12) 0.0042(12) 0.0002(11)
C1 0.041(3) 0.0099(17) 0.024(2) -0.0014(16) 0.0028(18) -0.0020(14)
C2 0.028(2) 0.0070(15) 0.0210(19) -0.0003(14) 0.0015(15) -0.0024(13)
C3 0.030(2) 0.0104(17) 0.025(2) -0.0013(14) 0.0018(16) -0.0033(14)
C4 0.0151(18) 0.0083(15) 0.0213(18) -0.0007(12) 0.0004(13) -0.0016(13)
C5 0.024(2) 0.0063(15) 0.0175(17) -0.0030(13) 0.0010(14) -0.0038(12)
C6 0.0200(18) 0.0115(16) 0.0129(16) 0.0021(13) -0.0007(12) -0.0012(12)
C7 0.0216(19) 0.0112(15) 0.0141(16) -0.0020(13) 0.0009(13) 0.0010(13)
C8 0.033(2) 0.0152(17) 0.0230(19) -0.0004(16) 0.0060(16) 0.0006(15)
C9 0.042(3) 0.0128(17) 0.0189(19) -0.0034(16) -0.0066(16) -0.0003(14)
C10 0.031(2) 0.0120(17) 0.024(2) -0.0043(15) -0.0023(16) -0.0018(14)
C11 0.023(2) 0.0105(16) 0.0226(18) -0.0010(14) 0.0026(14) 0.0036(14)
C12 0.024(2) 0.0100(16) 0.0238(19) -0.0005(14) 0.0004(15) -0.0002(14)
C13 0.028(2) 0.0072(15) 0.0219(19) -0.0015(13) 0.0034(15) -0.0007(13)
C14 0.0207(19) 0.0081(16) 0.0233(19) 0.0021(13) 0.0020(14) 0.0019(13)
C15 0.026(2) 0.0129(17) 0.0173(18) -0.0016(14) 0.0023(14) 0.0008(13)
C16 0.0220(19) 0.0093(16) 0.0221(18) 0.0018(13) -0.0011(14) 0.0022(13)
C17 0.040(3) 0.0142(18) 0.027(2) -0.0056(17) -0.0036(18) -0.0025(15)
C18 0.045(3) 0.0084(16) 0.0198(19) 0.0029(16) 0.0033(16) -0.0041(14)
C19 0.064(4) 0.036(3) 0.022(2) -0.001(2) 0.003(2) 0.0043(18)

loop_
_atom_type_symbol
_atom_type_description
_atom_type_scat_dispersion_real
_atom_type_scat_dispersion_imag
_atom_type_scat_source
C C 0.0033 0.0016 'International Tables Vol C Tables 4.2.6.8 and 6.1.1.4'
H H 0.0000 0.0000 'International Tables Vol C Tables 4.2.6.8 and 6.1.1.4'
N N 0.0061 0.0033 'International Tables Vol C Tables 4.2.6.8 and 6.1.1.4'
O O 0.0106 0.0060 'International Tables Vol C Tables 4.2.6.8 and 6.1.1.4'
Cl Cl 0.1484 0.1585 'International Tables Vol C Tables 4.2.6.8 and 6.1.1.4'

loop_
_geom_angle_atom_site_label_1
_geom_angle_atom_site_label_2
_geom_angle_atom_site_label_3
_geom_angle
C6 O1 C5 110.0(3)
C14 N4 C18 124.5(3)
C14 N4 C15 124.0(3)
C18 N4 C15 111.0(3)
N1 C1 C2 179.6(5)
C6 C2 C1 121.8(3)
C6 C2 C3 119.5(3)
C1 C2 C3 118.7(3)
N2 C3 C2 178.8(5)
C7 C4 C11 125.2(3)
C7 C4 C5 107.6(3)
C11 C4 C5 127.2(3)
O1 C5 C4 103.0(3)
O1 C5 C9 105.2(3)
C4 C5 C9 113.6(3)
O1 C5 C8 106.0(3)
C4 C5 C8 113.8(3)
C9 C5 C8 113.9(3)
O1 C6 C2 117.7(3)
O1 C6 C7 110.6(3)
C2 C6 C7 131.7(3)
C4 C7 C6 108.7(3)
C4 C7 C10 125.4(3)
C6 C7 C10 125.8(3)
C5 C8 H8A 109.5
C5 C8 H8B 109.5
H8A C8 H8B 109.5
C5 C8 H8C 109.5
H8A C8 H8C 109.5
H8B C8 H8C 109.5
C5 C9 H9A 109.5
C5 C9 H9B 109.5
H9A C9 H9B 109.5
C5 C9 H9C 109.5
H9A C9 H9C 109.5
H9B C9 H9C 109.5
N3 C10 C7 177.6(4)
C12 C11 C4 126.9(4)
C12 C11 H11 116.6
C4 C11 H11 116.6
C13 C12 C11 122.9(4)
C13 C12 H12 118.6
C11 C12 H12 118.6
C12 C13 C14 121.2(4)
C12 C13 H13 119.4
C14 C13 H13 119.4
N4 C14 C13 124.7(4)
N4 C14 H14 117.7
C13 C14 H14 117.7
N4 C15 C16 103.7(3)
N4 C15 H15A 111.0
C16 C15 H15A 111.0
N4 C15 H15B 111.0
C16 C15 H15B 111.0
H15A C15 H15B 109.0
C17 C16 C15 103.6(3)
C17 C16 H16A 111.0
C15 C16 H16A 111.0
C17 C16 H16B 111.0
C15 C16 H16B 111.0
H16A C16 H16B 109.0
C16 C17 C18 103.7(3)
C16 C17 H17A 111.0
C18 C17 H17A 111.0
C16 C17 H17B 111.0
C18 C17 H17B 111.0
H17A C17 H17B 109.0
N4 C18 C17 102.5(3)
N4 C18 H18A 111.3
C17 C18 H18A 111.3
N4 C18 H18B 111.3
C17 C18 H18B 111.3
H18A C18 H18B 109.2
Cl2 C19 Cl1 111.0(3)
Cl2 C19 H19A 109.4
Cl1 C19 H19A 109.4
Cl2 C19 H19B 109.4
Cl1 C19 H19B 109.4
H19A C19 H19B 108.0

loop_
_geom_bond_atom_site_label_1
_geom_bond_atom_site_label_2
_geom_bond_distance
Cl1 C19 1.766(5)
Cl2 C19 1.753(5)
O1 C6 1.341(4)
O1 C5 1.482(4)
N1 C1 1.160(6)
N2 C3 1.141(5)
N3 C10 1.142(5)
N4 C14 1.317(4)
N4 C18 1.471(5)
N4 C15 1.477(5)
C1 C2 1.408(5)
C2 C6 1.388(5)
C2 C3 1.423(5)
C4 C7 1.402(5)
C4 C11 1.405(5)
C4 C5 1.503(5)
C5 C9 1.510(5)
C5 C8 1.514(6)
C6 C7 1.412(5)
C7 C10 1.421(5)
C8 H8A 0.9800
C8 H8B 0.9800
C8 H8C 0.9800
C9 H9A 0.9800
C9 H9B 0.9800
C9 H9C 0.9800
C11 C12 1.397(5)
C11 H11 0.9500
C12 C13 1.384(5)
C12 H12 0.9500
C13 C14 1.397(5)
C13 H13 0.9500
C14 H14 0.9500
C15 C16 1.533(5)
C15 H15A 0.9900
C15 H15B 0.9900
C16 C17 1.505(5)
C16 H16A 0.9900
C16 H16B 0.9900
C17 C18 1.510(6)
C17 H17A 0.9900
C17 H17B 0.9900
C18 H18A 0.9900
C18 H18B 0.9900
C19 H19A 0.9900
C19 H19B 0.9900

loop_
_geom_hbond_atom_site_label_D
_geom_hbond_atom_site_label_H
_geom_hbond_atom_site_label_A
_geom_hbond_site_symmetry_A
_geom_hbond_distance_DH
_geom_hbond_distance_HA
_geom_hbond_distance_DA
_geom_hbond_angle_DHA
_geom_hbond_publ_flag
C14 H14 N1 4_575 0.95 2.52 3.378(5) 150 yes
C18 H18B N1 4_575 0.99 2.56 3.400(5) 142 yes

loop_
_geom_torsion_atom_site_label_1
_geom_torsion_atom_site_label_2
_geom_torsion_atom_site_label_3
_geom_torsion_atom_site_label_4
_geom_torsion
C6 O1 C5 C4 1.4(4)
C6 O1 C5 C9 120.7(3)
C6 O1 C5 C8 -118.4(3)
C7 C4 C5 O1 -2.3(4)
C11 C4 C5 O1 178.0(4)
C7 C4 C5 C9 -115.5(3)
C11 C4 C5 C9 64.8(5)
C7 C4 C5 C8 112.0(3)
C11 C4 C5 C8 -67.8(5)
C5 O1 C6 C2 -179.4(3)
C5 O1 C6 C7 0.0(4)
C1 C2 C6 O1 178.0(4)
C3 C2 C6 O1 -1.1(6)
C1 C2 C6 C7 -1.2(7)
C3 C2 C6 C7 179.7(4)
C11 C4 C7 C6 -177.9(4)
C5 C4 C7 C6 2.3(4)
C11 C4 C7 C10 4.1(6)
C5 C4 C7 C10 -175.7(4)
O1 C6 C7 C4 -1.5(4)
C2 C6 C7 C4 177.8(4)
O1 C6 C7 C10 176.5(4)
C2 C6 C7 C10 -4.2(7)
C7 C4 C11 C12 -177.7(4)
C5 C4 C11 C12 2.0(6)
C4 C11 C12 C13 -177.4(4)
C11 C12 C13 C14 -178.9(4)
C18 N4 C14 C13 179.6(4)
C15 N4 C14 C13 8.1(6)
C12 C13 C14 N4 -177.6(4)
C14 N4 C15 C16 175.1(4)
C18 N4 C15 C16 2.5(4)
N4 C15 C16 C17 -25.4(4)
C15 C16 C17 C18 38.8(4)
C14 N4 C18 C17 -151.3(4)
C15 N4 C18 C17 21.1(4)
C16 C17 C18 N4 -36.7(4)

loop_
_cod_related_entry_id
_cod_related_entry_database
_cod_related_entry_code
1 ChemSpider 30655601
